data_7154733
loop_
_publ_author_name
'Rigsbee, E. M.'
'Zhou, C.'
'Rasik, C. M.'
'Spitz, A. Z.'
'Nichols, A. J.'
'Brown, M. K.'

_publ_section_title
;
 Lewis acid-promoted [2 + 2] cycloadditions of alkenes with aryl ketenes.
;
_journal_issue 24
_journal_name_full 'Organic &amp; biomolecular chemistry'
_journal_page_first 5477
_journal_page_last 5480
_journal_paper_doi 10.1039/c5ob01837d
_journal_volume 14
_journal_year 2016
_chemical_absolute_configuration unk
_chemical_formula_moiety 'C20 H24 O1 Si1'
_chemical_formula_sum 'C20 H24 O Si'
_chemical_formula_weight 308.50
_space_group_IT_number 29
_symmetry_cell_setting orthorhombic
_symmetry_space_group_name_Hall 'P 2c -2ac'
_symmetry_space_group_name_H-M 'P c a 21'
_atom_sites_solution_hydrogens difmap
_atom_sites_solution_primary other
_audit_creation_date 2015-02-27
_audit_creation_method CRYSTALS_ver_14.61
_audit_update_record
;
2015-09-01 deposited with the CCDC.
2015-09-22 downloaded from the CCDC.
;
_cell_angle_alpha 90
_cell_angle_beta 90
_cell_angle_gamma 90
_cell_formula_units_Z 4
_cell_length_a 11.2256(13)
_cell_length_b 19.596(3)
_cell_length_c 7.9601(12)
_cell_measurement_reflns_used 4997
_cell_measurement_temperature 150
_cell_measurement_theta_max 30
_cell_measurement_theta_min 3
_cell_volume 1751.0(4)
_computing_cell_refinement 'Apex2 (Bruker AXS, 2006)'
_computing_data_collection 'Apex2 (Bruker AXS, 2006)'
_computing_data_reduction 'Apex2 (Bruker AXS, 2006)'
_computing_molecular_graphics 'CAMERON (Watkin et al., 1996)'
_computing_publication_material 'CRYSTALS (Betteridge et al., 2003)'
_computing_structure_refinement 'CRYSTALS (Betteridge et al., 2003)'
_computing_structure_solution 'Superflip (Palatinus & Chapuis, 2007)'
_diffrn_ambient_temperature 150
_diffrn_measured_fraction_theta_full 0.985
_diffrn_measured_fraction_theta_max 0.979
_diffrn_measurement_device Area
_diffrn_measurement_device_type 'Bruker Kappa Apex2'
_diffrn_measurement_method '\f & \w scans'
_diffrn_radiation_monochromator graphite
_diffrn_radiation_type 'Mo K\a'
_diffrn_radiation_wavelength 0.71073
_diffrn_reflns_av_R_equivalents 0.028
_diffrn_reflns_limit_h_max 8
_diffrn_reflns_limit_h_min -15
_diffrn_reflns_limit_k_max 27
_diffrn_reflns_limit_k_min -25
_diffrn_reflns_limit_l_max 6
_diffrn_reflns_limit_l_min -11
_diffrn_reflns_number 7404
_diffrn_reflns_theta_full 28.036
_diffrn_reflns_theta_max 30.146
_diffrn_reflns_theta_min 2.091
_diffrn_standards_number 0
_exptl_absorpt_coefficient_mu 0.134
_exptl_absorpt_correction_T_max 0.99
_exptl_absorpt_correction_T_min 0.98
_exptl_absorpt_correction_type multi-scan
_exptl_absorpt_process_details 'SADABS (Siemens, 1996)'
_exptl_crystal_colour colorless
_exptl_crystal_density_diffrn 1.170
_exptl_crystal_density_method 'not measured'
_exptl_crystal_description plate
_exptl_crystal_F_000 664
_exptl_crystal_size_max 0.300
_exptl_crystal_size_mid 0.150
_exptl_crystal_size_min 0.050
_refine_diff_density_max 0.38
_refine_diff_density_min -0.22
_refine_ls_extinction_method None
_refine_ls_goodness_of_fit_ref 1.0075
_refine_ls_hydrogen_treatment refxyz
_refine_ls_matrix_type full
_refine_ls_number_parameters 271
_refine_ls_number_reflns 2704
_refine_ls_number_restraints 1
_refine_ls_R_factor_all 0.0418
_refine_ls_R_factor_gt 0.0354
_refine_ls_shift/su_max 0.0009545
_refine_ls_shift/su_mean 0.0000422
_refine_ls_structure_factor_coef Fsqd
_refine_ls_weighting_details
;
 Method= Modified Sheldrick 
 w=1/[\s^2^(F^2^) + ( 0.05P)^2^ + 0.28P] 
 ,where P=(max(Fo^2^,0) + 2Fc^2^)/3 
;
_refine_ls_weighting_scheme calc
_refine_ls_wR_factor_all 0.0944
_refine_ls_wR_factor_gt 0.0871
_refine_ls_wR_factor_ref 0.0944
_reflns_limit_h_max 15
_reflns_limit_h_min 0
_reflns_limit_k_max 27
_reflns_limit_k_min 0
_reflns_limit_l_max 11
_reflns_limit_l_min 0
_reflns_number_gt 2357
_reflns_number_total 2711
_reflns_threshold_expression I>2.0\s(I)
_oxford_diffrn_Wilson_B_factor 0.00
_oxford_diffrn_Wilson_scale 0.00
_oxford_refine_ls_r_factor_ref 0.0418
_oxford_refine_ls_scale 0.21385(19)
_oxford_reflns_number_all 2704
_oxford_reflns_threshold_expression_ref I>-3.0\s(I)
_oxford_structure_analysis_title 'mo_15023_0ma in Pca2(1)'
_cod_data_source_file c5ob01837d3.cif
_cod_data_source_block 15023
_cod_depositor_comments
;
The following automatic conversions were performed:

'_atom_sites_solution_primary' value 'Other' changed to 'other'
according to
/usr/data/users/saulius/crontab/automatic-downloads/rss-feeds/RSC/lib/dictionaries/cif_core.dic
dictionary named 'cif_core.dic' version 2.4.2 from 2011-04-26.

Automatic conversion script
Id: cif_fix_values 3271 2015-04-21 07:52:19Z andrius 

 Adding full bibliography for 7154733.cif.
;
_cod_original_cell_volume 1751.1(3)
_cod_original_sg_symbol_H-M 'P c a 21 '
_cod_original_formula_sum 'C20 H24 O1 Si1'
_cod_database_code 7154733

loop_
_symmetry_equiv_pos_as_xyz
x,y,z
-x,-y,z+1/2
-x+1/2,y,z+1/2
x+1/2,-y,z

loop_
_atom_site_label
_atom_site_type_symbol
_atom_site_fract_x
_atom_site_fract_y
_atom_site_fract_z
_atom_site_U_iso_or_equiv
_atom_site_occupancy
_atom_site_adp_type
Si1 Si 0.53370(4) 0.68754(3) 0.83132(18) 0.0206 1.0000 Uani
O1 O 0.33303(15) 0.83109(9) 0.2349(3) 0.0355 1.0000 Uani
C1 C 0.36715(17) 0.81703(11) 0.3732(3) 0.0241 1.0000 Uani
C2 C 0.43663(16) 0.85674(9) 0.5071(3) 0.0208 1.0000 Uani
C3 C 0.47527(17) 0.78469(10) 0.5775(3) 0.0203 1.0000 Uani
C4 C 0.37437(19) 0.75070(11) 0.4717(3) 0.0256 1.0000 Uani
C5 C 0.52896(15) 0.90803(9) 0.4525(3) 0.0194 1.0000 Uani
C6 C 0.61159(16) 0.89075(9) 0.3291(4) 0.0234 1.0000 Uani
C7 C 0.69887(18) 0.93701(11) 0.2796(3) 0.0275 1.0000 Uani
C8 C 0.70477(18) 1.00080(11) 0.3542(3) 0.0288 1.0000 Uani
C9 C 0.62277(19) 1.01909(10) 0.4757(3) 0.0280 1.0000 Uani
C10 C 0.53439(18) 0.97303(10) 0.5242(3) 0.0234 1.0000 Uani
C11 C 0.47493(17) 0.77419(10) 0.7673(3) 0.0211 1.0000 Uani
C12 C 0.5474(3) 0.83013(12) 0.8565(4) 0.0373 1.0000 Uani
C13 C 0.4942(2) 0.67139(13) 1.0564(3) 0.0313 1.0000 Uani
C14 C 0.69948(19) 0.68629(14) 0.8039(4) 0.0333 1.0000 Uani
C15 C 0.46751(17) 0.61851(9) 0.6973(3) 0.0225 1.0000 Uani
C16 C 0.34797(19) 0.59985(11) 0.7148(3) 0.0275 1.0000 Uani
C17 C 0.2971(2) 0.54953(13) 0.6149(4) 0.0369 1.0000 Uani
C18 C 0.3649(3) 0.51672(13) 0.4946(4) 0.0431 1.0000 Uani
C19 C 0.4830(3) 0.53418(13) 0.4739(4) 0.0430 1.0000 Uani
C20 C 0.5332(2) 0.58456(12) 0.5731(4) 0.0325 1.0000 Uani
H21 H 0.384(2) 0.8737(13) 0.580(4) 0.0242 1.0000 Uiso
H31 H 0.550(2) 0.7739(13) 0.532(4) 0.0236 1.0000 Uiso
H41 H 0.301(2) 0.7466(14) 0.534(4) 0.0295 1.0000 Uiso
H42 H 0.389(2) 0.7125(15) 0.416(4) 0.0295 1.0000 Uiso
H61 H 0.610(2) 0.8446(14) 0.279(4) 0.0271 1.0000 Uiso
H71 H 0.757(3) 0.9237(12) 0.196(4) 0.0323 1.0000 Uiso
H81 H 0.760(2) 1.0334(12) 0.319(4) 0.0333 1.0000 Uiso
H91 H 0.632(2) 1.0629(15) 0.534(4) 0.0317 1.0000 Uiso
H101 H 0.481(2) 0.9855(14) 0.600(4) 0.0276 1.0000 Uiso
H111 H 0.392(2) 0.7796(13) 0.812(4) 0.0249 1.0000 Uiso
H121 H 0.515(2) 0.8764(16) 0.838(5) 0.0428 1.0000 Uiso
H122 H 0.533(3) 0.8263(16) 0.984(5) 0.0428 1.0000 Uiso
H123 H 0.631(3) 0.8263(15) 0.828(5) 0.0428 1.0000 Uiso
H131 H 0.526(2) 0.6307(17) 1.100(4) 0.0386 1.0000 Uiso
H132 H 0.518(2) 0.7114(17) 1.139(5) 0.0386 1.0000 Uiso
H133 H 0.410(3) 0.6779(15) 1.074(5) 0.0386 1.0000 Uiso
H141 H 0.733(2) 0.6442(14) 0.825(4) 0.0398 1.0000 Uiso
H142 H 0.741(3) 0.7191(14) 0.881(4) 0.0398 1.0000 Uiso
H143 H 0.725(3) 0.7006(15) 0.684(5) 0.0398 1.0000 Uiso
H161 H 0.299(2) 0.6233(14) 0.796(4) 0.0328 1.0000 Uiso
H171 H 0.212(3) 0.5409(16) 0.632(5) 0.0423 1.0000 Uiso
H181 H 0.333(3) 0.486(2) 0.429(5) 0.0512 1.0000 Uiso
H191 H 0.529(3) 0.5145(18) 0.384(5) 0.0501 1.0000 Uiso
H201 H 0.617(2) 0.5987(16) 0.563(4) 0.0386 1.0000 Uiso

loop_
_atom_site_aniso_label
_atom_site_aniso_U_11
_atom_site_aniso_U_22
_atom_site_aniso_U_33
_atom_site_aniso_U_23
_atom_site_aniso_U_13
_atom_site_aniso_U_12
Si1 0.0220(2) 0.0225(2) 0.0173(2) 0.0029(2) 0.0010(2) 0.00080(18)
O1 0.0364(8) 0.0379(8) 0.0322(9) 0.0104(7) -0.0138(7) -0.0071(7)
C1 0.0209(8) 0.0261(9) 0.0252(11) 0.0040(8) -0.0004(7) -0.0016(7)
C2 0.0206(8) 0.0200(8) 0.0219(9) 0.0008(7) 0.0025(7) 0.0019(6)
C3 0.0227(8) 0.0194(8) 0.0187(9) -0.0013(7) 0.0018(7) 0.0011(6)
C4 0.0326(10) 0.0212(9) 0.0228(11) 0.0004(8) -0.0046(8) -0.0056(7)
C5 0.0201(8) 0.0190(8) 0.0192(9) 0.0031(7) -0.0011(7) 0.0007(6)
C6 0.0264(8) 0.0209(7) 0.0230(9) 0.0000(9) 0.0015(8) 0.0011(6)
C7 0.0247(9) 0.0307(9) 0.0272(11) 0.0080(8) 0.0042(8) 0.0025(8)
C8 0.0260(9) 0.0301(9) 0.0303(12) 0.0088(9) -0.0070(8) -0.0073(7)
C9 0.0364(11) 0.0204(9) 0.0273(12) 0.0010(8) -0.0080(9) -0.0026(7)
C10 0.0277(9) 0.0209(8) 0.0217(10) 0.0006(8) 0.0003(8) 0.0043(7)
C11 0.0260(9) 0.0210(8) 0.0162(9) 0.0004(7) 0.0007(7) 0.0010(7)
C12 0.0583(15) 0.0260(10) 0.0277(14) -0.0028(9) -0.0079(11) -0.0071(10)
C13 0.0387(12) 0.0366(12) 0.0185(11) 0.0045(9) 0.0015(9) -0.0007(9)
C14 0.0226(9) 0.0454(12) 0.0318(14) 0.0053(11) -0.0014(9) 0.0016(9)
C15 0.0293(9) 0.0182(8) 0.0201(10) 0.0042(7) -0.0022(8) 0.0031(7)
C16 0.0304(10) 0.0266(9) 0.0256(11) 0.0028(9) -0.0025(9) 0.0017(8)
C17 0.0391(12) 0.0329(11) 0.0387(14) 0.0046(11) -0.0118(11) -0.0040(9)
C18 0.0637(17) 0.0270(11) 0.0386(15) -0.0051(11) -0.0151(13) -0.0009(10)
C19 0.0606(16) 0.0326(12) 0.0358(16) -0.0100(11) 0.0023(13) 0.0101(11)
C20 0.0366(12) 0.0294(10) 0.0316(12) -0.0021(9) 0.0048(10) 0.0055(8)

loop_
_atom_type_symbol
_atom_type_scat_dispersion_real
_atom_type_scat_dispersion_imag
_atom_type_scat_Cromer_Mann_a1
_atom_type_scat_Cromer_Mann_b1
_atom_type_scat_Cromer_Mann_a2
_atom_type_scat_Cromer_Mann_b2
_atom_type_scat_Cromer_Mann_a3
_atom_type_scat_Cromer_Mann_b3
_atom_type_scat_Cromer_Mann_a4
_atom_type_scat_Cromer_Mann_b4
_atom_type_scat_Cromer_Mann_c
_atom_type_scat_source
C 0.0033 0.0016 2.3100 20.8439 1.0200 10.2075 1.5886 0.5687 0.8650 51.6512 0.2156 'International Tables Vol C 4.2.6.8 and 6.1.1.4'
H 0.0000 0.0000 0.4930 10.5109 0.3229 26.1257 0.1402 3.1424 0.0408 57.7998 0.0030 'International Tables Vol C 4.2.6.8 and 6.1.1.4'
O 0.0106 0.0060 3.0485 13.2771 2.2868 5.7011 1.5463 0.3239 0.8670 32.9089 0.2508 'International Tables Vol C 4.2.6.8 and 6.1.1.4'
Si 0.0817 0.0704 6.2915 2.4386 3.0353 32.3337 1.9891 0.6785 1.5410 81.6937 1.1407 'International Tables Vol C 4.2.6.8 and 6.1.1.4'

loop_
_geom_angle_atom_site_label_1
_geom_angle_atom_site_label_2
_geom_angle_atom_site_label_3
_geom_angle
_geom_angle_publ_flag
C11 Si1 C13 109.07(11) yes
C11 Si1 C14 109.07(10) yes
C13 Si1 C14 110.15(11) yes
C11 Si1 C15 110.85(9) yes
C13 Si1 C15 109.17(10) yes
C14 Si1 C15 108.52(11) yes
O1 C1 C2 133.2(2) yes
O1 C1 C4 133.5(2) yes
C2 C1 C4 92.77(16) yes
C1 C2 C3 86.14(14) yes
C1 C2 C5 119.21(18) yes
C3 C2 C5 120.62(15) yes
C1 C2 H21 108.0(16) no
C3 C2 H21 106.4(17) no
C5 C2 H21 113.1(16) no
C2 C3 C4 89.48(15) yes
C2 C3 C11 118.13(17) yes
C4 C3 C11 118.36(17) yes
C2 C3 H31 108.1(17) no
C4 C3 H31 110.1(16) no
C11 C3 H31 110.8(18) no
C1 C4 C3 87.25(15) yes
C1 C4 H41 107.0(16) no
C3 C4 H41 112.2(18) no
C1 C4 H42 118.1(20) no
C3 C4 H42 119.6(17) no
H41 C4 H42 110(2) no
C2 C5 C6 119.93(17) yes
C2 C5 C10 121.35(18) yes
C6 C5 C10 118.72(17) yes
C5 C6 C7 120.68(19) yes
C5 C6 H61 119.9(15) no
C7 C6 H61 119.3(15) no
C6 C7 C8 120.0(2) yes
C6 C7 H71 119.6(16) no
C8 C7 H71 120.4(16) no
C7 C8 C9 120.13(19) yes
C7 C8 H81 121.3(17) no
C9 C8 H81 118.5(17) no
C8 C9 C10 119.9(2) yes
C8 C9 H91 119.4(16) no
C10 C9 H91 120.5(16) no
C5 C10 C9 120.5(2) yes
C5 C10 H101 120.0(17) no
C9 C10 H101 119.5(17) no
C3 C11 Si1 112.78(14) yes
C3 C11 C12 111.09(18) yes
Si1 C11 C12 109.31(15) yes
C3 C11 H111 109.7(17) no
Si1 C11 H111 109.0(15) no
C12 C11 H111 104.7(15) no
C11 C12 H121 113.0(19) no
C11 C12 H122 108.8(17) no
H121 C12 H122 99(3) no
C11 C12 H123 110(2) no
H121 C12 H123 113(3) no
H122 C12 H123 112(3) no
Si1 C13 H131 114(2) no
Si1 C13 H132 114.1(19) no
H131 C13 H132 108(3) no
Si1 C13 H133 110(2) no
H131 C13 H133 116(3) no
H132 C13 H133 93(2) no
Si1 C14 H141 113.1(17) no
Si1 C14 H142 112.2(18) no
H141 C14 H142 106(3) no
Si1 C14 H143 112.3(17) no
H141 C14 H143 107(3) no
H142 C14 H143 105(2) no
Si1 C15 C16 120.81(16) yes
Si1 C15 C20 122.35(16) yes
C16 C15 C20 116.8(2) yes
C15 C16 C17 121.6(2) yes
C15 C16 H161 119.0(15) no
C17 C16 H161 119.4(15) no
C16 C17 C18 120.0(3) yes
C16 C17 H171 116.2(20) no
C18 C17 H171 123.8(20) no
C17 C18 C19 119.8(2) yes
C17 C18 H181 121(2) no
C19 C18 H181 119(2) no
C18 C19 C20 120.0(3) yes
C18 C19 H191 120.4(18) no
C20 C19 H191 119.3(18) no
C15 C20 C19 121.8(2) yes
C15 C20 H201 115.3(20) no
C19 C20 H201 122.9(20) no

loop_
_geom_bond_atom_site_label_1
_geom_bond_atom_site_label_2
_geom_bond_distance
_geom_bond_publ_flag
Si1 C11 1.892(2) yes
Si1 C13 1.873(3) yes
Si1 C14 1.874(2) yes
Si1 C15 1.876(2) yes
O1 C1 1.198(3) yes
C1 C2 1.533(3) yes
C1 C4 1.520(3) yes
C2 C3 1.580(3) yes
C2 C5 1.508(3) yes
C2 H21 0.89(3) no
C3 C4 1.560(3) yes
C3 C11 1.525(3) yes
C3 H31 0.94(2) no
C4 H41 0.96(3) no
C4 H42 0.89(3) no
C5 C6 1.393(3) yes
C5 C10 1.397(3) yes
C6 C7 1.392(3) yes
C6 H61 0.99(3) no
C7 C8 1.386(3) yes
C7 H71 0.96(3) no
C8 C9 1.383(3) yes
C8 H81 0.94(3) no
C9 C10 1.396(3) yes
C9 H91 0.98(3) no
C10 H101 0.89(3) no
C11 C12 1.539(3) yes
C11 H111 1.01(2) no
C12 H121 0.99(3) no
C12 H122 1.03(4) no
C12 H123 0.97(3) no
C13 H131 0.94(3) no
C13 H132 1.05(3) no
C13 H133 0.96(3) no
C14 H141 0.92(3) no
C14 H142 1.00(3) no
C14 H143 1.03(4) no
C15 C16 1.398(3) yes
C15 C20 1.401(3) yes
C16 C17 1.390(3) yes
C16 H161 0.96(3) no
C17 C18 1.382(4) yes
C17 H171 0.99(3) no
C18 C19 1.378(4) yes
C18 H181 0.88(4) no
C19 C20 1.384(4) yes
C19 H191 0.96(4) no
C20 H201 0.98(3) no

loop_
_geom_torsion_atom_site_label_1
_geom_torsion_atom_site_label_2
_geom_torsion_atom_site_label_3
_geom_torsion_atom_site_label_4
_geom_torsion
_geom_torsion_publ_flag
C13 Si1 C11 C3 -165.83(14) no
C13 Si1 C11 C12 70.07(19) no
C14 Si1 C11 C3 73.83(18) no
C14 Si1 C11 C12 -50.3(2) no
C15 Si1 C11 C3 -45.59(16) no
C15 Si1 C11 C12 -169.70(17) no
C11 Si1 C15 C16 -71.5(2) no
C11 Si1 C15 C20 106.9(2) no
C13 Si1 C15 C16 48.7(2) no
C13 Si1 C15 C20 -132.9(2) no
C14 Si1 C15 C16 168.80(19) no
C14 Si1 C15 C20 -12.9(2) no
O1 C1 C2 C3 -156.3(3) no
O1 C1 C2 C5 -33.1(3) no
C4 C1 C2 C3 15.88(15) no
C4 C1 C2 C5 139.04(17) no
O1 C1 C4 C3 156.1(3) no
C2 C1 C4 C3 -16.06(15) no
C1 C2 C3 C4 -15.44(15) no
C1 C2 C3 C11 -137.71(18) no
C5 C2 C3 C4 -137.3(2) no
C5 C2 C3 C11 100.4(2) no
C1 C2 C5 C6 -46.8(3) no
C1 C2 C5 C10 133.7(2) no
C3 C2 C5 C6 57.2(3) no
C3 C2 C5 C10 -122.3(2) no
C2 C3 C4 C1 15.55(16) no
C11 C3 C4 C1 137.61(18) no
C2 C3 C11 Si1 -175.93(13) no
C2 C3 C11 C12 -52.8(2) no
C4 C3 C11 Si1 78.00(19) no
C4 C3 C11 C12 -158.87(19) no
C2 C5 C6 C7 -178.7(2) no
C10 C5 C6 C7 0.8(3) no
C2 C5 C10 C9 178.0(2) no
C6 C5 C10 C9 -1.5(3) no
C5 C6 C7 C8 0.5(4) no
C6 C7 C8 C9 -1.2(3) no
C7 C8 C9 C10 0.5(3) no
C8 C9 C10 C5 0.9(3) no
Si1 C15 C16 C17 179.05(19) no
C20 C15 C16 C17 0.6(3) no
Si1 C15 C20 C19 -179.4(2) no
C16 C15 C20 C19 -1.0(4) no
C15 C16 C17 C18 -0.1(4) no
C16 C17 C18 C19 -0.1(4) no
C17 C18 C19 C20 -0.2(4) no
C18 C19 C20 C15 0.8(4) no
